data_1554664
loop_
_publ_author_name
'Zhao, Na'
'Gao, Wangwang'
'Zhang, Min'
'Yang, Junfang'
'Zheng, Xiaoyan'
'Li, Yue'
'Cui, Rongrong'
'Yin, Wei'
'Li, Nan'

_publ_section_title
;
 Regulation of circular dichroism behavior and construction of tunable
 solid-state circularly polarized luminescence based on BINOL derivatives
;
_journal_issue 8
_journal_name_full 'Materials Chemistry Frontiers'
_journal_page_first 1613
_journal_paper_doi 10.1039/C9QM00292H
_journal_volume 3
_journal_year 2019
_chemical_formula_sum 'C29 H14 N4 O2'
_chemical_formula_weight 450.44
_space_group_IT_number 4
_space_group_name_Hall 'P 2yb'
_space_group_name_H-M_alt 'P 1 21 1'
_symmetry_cell_setting monoclinic
_symmetry_space_group_name_H-M 'P 1 21 1'
_atom_sites_solution_hydrogens geom
_atom_sites_solution_primary direct
_atom_sites_solution_secondary difmap
_audit_creation_method SHELXL-97
_audit_update_record
;
2018-02-11 deposited with the CCDC.	2019-06-04 downloaded from the CCDC.
;
_cell_angle_alpha 90.00
_cell_angle_beta 91.275(3)
_cell_angle_gamma 90.00
_cell_formula_units_Z 2
_cell_length_a 5.0052(2)
_cell_length_b 15.6076(4)
_cell_length_c 14.6006(4)
_cell_measurement_reflns_used 4788
_cell_measurement_temperature 293(2)
_cell_measurement_theta_max 71.6150
_cell_measurement_theta_min 5.6610
_cell_volume 1140.30(6)
_computing_cell_refinement 'Bruker FRAMBO'
_computing_data_collection 'Bruker FRAMBO'
_computing_data_reduction 'Bruker SAINT'
_computing_molecular_graphics 'Bruker SHELXTL'
_computing_publication_material 'Bruker SHELXTL'
_computing_structure_refinement 'SHELXL-97 (Sheldrick, 1997)'
_computing_structure_solution 'SHELXS-97 (Sheldrick, 1990)'
_diffrn_ambient_temperature 293(2)
_diffrn_detector 'CCD plate'
_diffrn_detector_area_resol_mean 16.0356
_diffrn_detector_type Eos
_diffrn_measured_fraction_theta_full 0.998
_diffrn_measured_fraction_theta_max 0.998
_diffrn_measurement_device 'four-circle diffractometer'
_diffrn_measurement_device_type 'Xcalibur, Eos, Gemini'
_diffrn_radiation_monochromator graphite
_diffrn_radiation_source 'fine-focus sealed tube'
_diffrn_radiation_type CuK\a
_diffrn_radiation_wavelength 1.54178
_diffrn_reflns_av_R_equivalents 0.0231
_diffrn_reflns_av_sigmaI/netI 0.0218
_diffrn_reflns_limit_h_max 4
_diffrn_reflns_limit_h_min -5
_diffrn_reflns_limit_k_max 18
_diffrn_reflns_limit_k_min -18
_diffrn_reflns_limit_l_max 17
_diffrn_reflns_limit_l_min -17
_diffrn_reflns_number 10417
_diffrn_reflns_theta_full 66.04
_diffrn_reflns_theta_max 66.04
_diffrn_reflns_theta_min 6.43
_exptl_absorpt_coefficient_mu 0.687
_exptl_absorpt_correction_T_max 0.8470
_exptl_absorpt_correction_T_min 0.8101
_exptl_absorpt_correction_type multi-scan
_exptl_absorpt_process_details sadabs
_exptl_crystal_density_diffrn 1.312
_exptl_crystal_density_method 'not measured'
_exptl_crystal_description block
_exptl_crystal_F_000 464
_exptl_crystal_size_max 0.32
_exptl_crystal_size_mid 0.30
_exptl_crystal_size_min 0.25
_refine_diff_density_max 0.119
_refine_diff_density_min -0.104
_refine_diff_density_rms 0.023
_refine_ls_abs_structure_details 'Flack H D (1983), Acta Cryst. A39, 876-881'
_refine_ls_abs_structure_Flack 0.0(2)
_refine_ls_extinction_coef 0.0158(9)
_refine_ls_extinction_expression Fc^*^=kFc[1+0.001xFc^2^\l^3^/sin(2\q)]^-1/4^
_refine_ls_extinction_method SHELXL
_refine_ls_goodness_of_fit_ref 1.030
_refine_ls_hydrogen_treatment constr
_refine_ls_matrix_type full
_refine_ls_number_parameters 321
_refine_ls_number_reflns 3890
_refine_ls_number_restraints 1
_refine_ls_restrained_S_all 1.030
_refine_ls_R_factor_all 0.0355
_refine_ls_R_factor_gt 0.0332
_refine_ls_shift/su_max 0.000
_refine_ls_shift/su_mean 0.000
_refine_ls_structure_factor_coef Fsqd
_refine_ls_weighting_details 'calc w=1/[\s^2^(Fo^2^)+(0.0531P)^2^+0.0599P] where P=(Fo^2^+2Fc^2^)/3'
_refine_ls_weighting_scheme calc
_refine_ls_wR_factor_gt 0.0893
_refine_ls_wR_factor_ref 0.0919
_reflns_number_gt 3658
_reflns_number_total 3890
_reflns_threshold_expression >2sigma(I)
_cod_data_source_file c9qm00292h2.cif
_cod_data_source_block 1
_cod_depositor_comments
;
The following automatic conversions were performed:

data item '_symmetry_cell_setting' value 'Monoclinic' was changed to
'monoclinic' in accordance with the
/home/saulius/struct/COD-crude-data/automatic-downloads/DataCite-retrospective/RSC/depositions/lib/dictionaries/cif_core.dic
dictionary named 'cif_core.dic' version 2.4.2 last updated on
2011-04-26.

Automatic conversion script
Id: cif_fix_values 6909 2019-04-08 15:41:33Z antanas 
;
_cod_original_sg_symbol_H-M P2(1)
_cod_database_code 1554664

loop_
_symmetry_equiv_pos_as_xyz
'x, y, z'
'-x, y+1/2, -z'

loop_
_atom_site_label
_atom_site_type_symbol
_atom_site_fract_x
_atom_site_fract_y
_atom_site_fract_z
_atom_site_U_iso_or_equiv
_atom_site_adp_type
_atom_site_occupancy
_atom_site_symmetry_multiplicity
_atom_site_calc_flag
_atom_site_refinement_flags
_atom_site_disorder_assembly
_atom_site_disorder_group
N1 N 1.1511(5) 0.29625(15) 0.77261(16) 0.0943(6) Uani 1 1 d . . .
N2 N 0.7244(6) 0.33164(16) 0.51799(15) 0.1184(9) Uani 1 1 d . . .
N3 N -0.630(2) 0.6120(5) 1.2161(8) 0.114(3) Uani 0.660(17) 1 d P A 1
N3' N -0.728(4) 0.6168(11) 1.1785(12) 0.114(3) Uani 0.340(17) 1 d P A 2
N4 N -0.6691(5) 0.85394(16) 1.06275(16) 0.1008(7) Uani 1 1 d . A .
O1 O 0.3911(2) 0.55481(8) 0.84078(7) 0.0540(3) Uani 1 1 d . . .
O2 O -0.0592(2) 0.56250(7) 0.88391(8) 0.0553(3) Uani 1 1 d . . .
C1 C 0.1415(3) 0.61899(11) 0.72020(11) 0.0511(4) Uani 1 1 d . . .
C2 C 0.3181(3) 0.55715(11) 0.74894(11) 0.0489(4) Uani 1 1 d . . .
C3 C 0.4413(3) 0.49877(10) 0.68806(11) 0.0502(4) Uani 1 1 d . . .
C4 C 0.3644(4) 0.50336(12) 0.59708(12) 0.0597(4) Uani 1 1 d . . .
H4 H 0.4446 0.4669 0.5555 0.072 Uiso 1 1 calc R . .
C5 C 0.1691(4) 0.56116(12) 0.56486(12) 0.0598(4) Uani 1 1 d . . .
C6 C 0.0518(4) 0.61986(11) 0.62631(12) 0.0563(4) Uani 1 1 d . . .
C7 C -0.1510(4) 0.67460(13) 0.59230(15) 0.0678(5) Uani 1 1 d . . .
H7 H -0.2338 0.7126 0.6317 0.081 Uiso 1 1 calc R . .
C8 C -0.2268(6) 0.67226(14) 0.50225(17) 0.0837(7) Uani 1 1 d . . .
H8 H -0.3618 0.7086 0.4810 0.100 Uiso 1 1 calc R . .
C9 C -0.1060(6) 0.61655(17) 0.44143(16) 0.0923(8) Uani 1 1 d . . .
H9 H -0.1572 0.6168 0.3798 0.111 Uiso 1 1 calc R . .
C10 C 0.0845(5) 0.56239(16) 0.47170(14) 0.0814(6) Uani 1 1 d . . .
H10 H 0.1626 0.5249 0.4306 0.098 Uiso 1 1 calc R . .
C11 C 0.6451(4) 0.44187(10) 0.72567(12) 0.0516(4) Uani 1 1 d . . .
H11 H 0.6847 0.4493 0.7877 0.062 Uiso 1 1 calc R . .
C12 C 0.7852(4) 0.37999(11) 0.68438(12) 0.0527(4) Uani 1 1 d . . .
C13 C 0.9870(4) 0.33311(12) 0.73458(14) 0.0629(5) Uani 1 1 d . . .
C14 C 0.7508(5) 0.35411(13) 0.59138(15) 0.0724(5) Uani 1 1 d . . .
C15 C 0.0460(4) 0.68106(11) 0.78958(13) 0.0545(4) Uani 1 1 d . . .
C16 C -0.0584(4) 0.64996(11) 0.86864(13) 0.0537(4) Uani 1 1 d . . .
C17 C -0.1807(4) 0.70384(12) 0.93444(14) 0.0615(5) Uani 1 1 d . . .
C18 C -0.1707(5) 0.79073(13) 0.91943(16) 0.0762(6) Uani 1 1 d . . .
H18 H -0.2525 0.8271 0.9607 0.091 Uiso 1 1 calc R . .
C19 C -0.0419(5) 0.82641(13) 0.84442(16) 0.0747(6) Uani 1 1 d . . .
C20 C 0.0717(4) 0.77229(11) 0.77805(14) 0.0615(5) Uani 1 1 d . . .
C21 C 0.2119(5) 0.80970(13) 0.70619(15) 0.0724(6) Uani 1 1 d . . .
H21 H 0.2878 0.7750 0.6620 0.087 Uiso 1 1 calc R . .
C22 C 0.2380(7) 0.89711(15) 0.70049(18) 0.0937(8) Uani 1 1 d . . .
H22 H 0.3348 0.9210 0.6532 0.112 Uiso 1 1 calc R . .
C23 C 0.1210(8) 0.95014(16) 0.7648(2) 0.1130(11) Uani 1 1 d . . .
H23 H 0.1378 1.0093 0.7599 0.136 Uiso 1 1 calc R . .
C24 C -0.0160(7) 0.91638(15) 0.8340(2) 0.1039(9) Uani 1 1 d . . .
H24 H -0.0955 0.9526 0.8760 0.125 Uiso 1 1 calc R . .
C25 C -0.3067(4) 0.66538(12) 1.01223(15) 0.0682(5) Uani 1 1 d . . .
H25 H -0.2618 0.6085 1.0237 0.082 Uiso 1 1 calc R . .
C26 C -0.4808(5) 0.70044(13) 1.07073(15) 0.0701(5) Uani 1 1 d . A .
C27 C -0.5781(7) 0.65152(16) 1.1459(2) 0.0992(9) Uani 1 1 d . . .
C28 C -0.5828(5) 0.78669(16) 1.06482(15) 0.0746(6) Uani 1 1 d . . .
C29 C 0.1919(4) 0.52376(11) 0.89899(12) 0.0559(4) Uani 1 1 d . . .
H29A H 0.1740 0.4624 0.8901 0.067 Uiso 1 1 calc R . .
H29B H 0.2486 0.5334 0.9621 0.067 Uiso 1 1 calc R . .

loop_
_atom_site_aniso_label
_atom_site_aniso_U_11
_atom_site_aniso_U_22
_atom_site_aniso_U_33
_atom_site_aniso_U_23
_atom_site_aniso_U_13
_atom_site_aniso_U_12
N1 0.0828(14) 0.0852(13) 0.1144(16) 0.0132(12) -0.0098(13) 0.0209(12)
N2 0.172(3) 0.1047(17) 0.0778(13) -0.0321(12) -0.0032(15) 0.0443(17)
N3 0.143(7) 0.0852(18) 0.116(6) 0.009(4) 0.053(5) -0.011(4)
N3' 0.143(7) 0.0852(18) 0.116(6) 0.009(4) 0.053(5) -0.011(4)
N4 0.1147(18) 0.0943(15) 0.0939(14) -0.0165(12) 0.0140(13) 0.0340(14)
O1 0.0432(6) 0.0655(7) 0.0531(6) -0.0102(5) -0.0046(5) -0.0001(6)
O2 0.0459(6) 0.0454(6) 0.0748(7) -0.0086(5) 0.0038(5) -0.0028(5)
C1 0.0440(9) 0.0483(8) 0.0612(9) -0.0053(7) 0.0011(7) -0.0028(7)
C2 0.0403(8) 0.0516(8) 0.0546(8) -0.0073(7) -0.0016(7) -0.0042(8)
C3 0.0462(9) 0.0495(8) 0.0548(9) -0.0051(7) 0.0006(7) -0.0025(7)
C4 0.0654(12) 0.0579(9) 0.0559(9) -0.0082(8) 0.0034(8) 0.0061(9)
C5 0.0657(11) 0.0567(9) 0.0568(9) -0.0030(8) -0.0041(8) -0.0010(10)
C6 0.0531(10) 0.0505(8) 0.0649(9) 0.0015(8) -0.0042(8) -0.0044(8)
C7 0.0604(12) 0.0620(11) 0.0807(13) 0.0015(9) -0.0093(10) 0.0058(9)
C8 0.0879(17) 0.0715(13) 0.0903(16) 0.0109(11) -0.0287(13) 0.0066(12)
C9 0.117(2) 0.0902(15) 0.0683(12) 0.0026(12) -0.0283(13) 0.0092(16)
C10 0.1051(18) 0.0782(13) 0.0602(11) -0.0030(10) -0.0114(11) 0.0078(14)
C11 0.0491(10) 0.0527(9) 0.0532(9) -0.0050(7) 0.0022(7) -0.0012(8)
C12 0.0490(10) 0.0465(8) 0.0627(9) -0.0035(7) 0.0050(8) -0.0037(7)
C13 0.0600(12) 0.0528(10) 0.0760(11) -0.0018(8) 0.0050(10) 0.0035(9)
C14 0.0828(15) 0.0616(11) 0.0728(12) -0.0119(9) 0.0050(10) 0.0145(11)
C15 0.0464(10) 0.0498(9) 0.0673(10) -0.0083(8) -0.0012(8) 0.0030(7)
C16 0.0439(9) 0.0467(8) 0.0703(10) -0.0112(7) 0.0003(8) -0.0036(7)
C17 0.0560(11) 0.0547(10) 0.0741(11) -0.0141(8) 0.0071(9) -0.0037(9)
C18 0.0869(16) 0.0554(10) 0.0871(13) -0.0184(10) 0.0209(12) 0.0011(11)
C19 0.0915(16) 0.0492(10) 0.0838(13) -0.0110(9) 0.0099(12) 0.0003(10)
C20 0.0624(12) 0.0507(9) 0.0714(11) -0.0063(8) -0.0003(9) -0.0001(9)
C21 0.0835(15) 0.0566(11) 0.0773(12) -0.0003(9) 0.0064(11) -0.0015(10)
C22 0.132(2) 0.0615(13) 0.0882(15) 0.0055(11) 0.0179(15) -0.0108(14)
C23 0.181(3) 0.0522(12) 0.107(2) 0.0019(12) 0.027(2) -0.0091(17)
C24 0.158(3) 0.0517(11) 0.1033(19) -0.0116(12) 0.0317(18) 0.0025(14)
C25 0.0654(12) 0.0531(10) 0.0864(13) -0.0195(9) 0.0131(11) -0.0088(9)
C26 0.0679(13) 0.0640(11) 0.0790(12) -0.0219(9) 0.0123(10) -0.0129(10)
C27 0.112(2) 0.0662(13) 0.122(2) -0.0204(14) 0.0560(18) -0.0152(14)
C28 0.0731(14) 0.0829(14) 0.0683(12) -0.0218(10) 0.0087(10) 0.0019(12)
C29 0.0529(10) 0.0570(9) 0.0579(9) -0.0043(7) -0.0016(8) 0.0009(8)

loop_
_atom_type_symbol
_atom_type_description
_atom_type_scat_dispersion_real
_atom_type_scat_dispersion_imag
_atom_type_scat_source
C C 0.0181 0.0091 'International Tables Vol C Tables 4.2.6.8 and 6.1.1.4'
H H 0.0000 0.0000 'International Tables Vol C Tables 4.2.6.8 and 6.1.1.4'
N N 0.0311 0.0180 'International Tables Vol C Tables 4.2.6.8 and 6.1.1.4'
O O 0.0492 0.0322 'International Tables Vol C Tables 4.2.6.8 and 6.1.1.4'

loop_
_geom_angle_atom_site_label_1
_geom_angle_atom_site_label_2
_geom_angle_atom_site_label_3
_geom_angle
C2 O1 C29 114.76(12)
C16 O2 C29 116.34(14)
C2 C1 C6 119.12(14)
C2 C1 C15 117.75(15)
C6 C1 C15 123.11(16)
C1 C2 O1 118.10(14)
C1 C2 C3 123.09(14)
O1 C2 C3 118.71(14)
C4 C3 C2 116.99(15)
C4 C3 C11 125.17(15)
C2 C3 C11 117.79(14)
C3 C4 C5 122.31(16)
C3 C4 H4 118.8
C5 C4 H4 118.8
C4 C5 C10 121.45(17)
C4 C5 C6 119.86(15)
C10 C5 C6 118.68(18)
C7 C6 C5 118.28(16)
C7 C6 C1 123.43(17)
C5 C6 C1 118.27(15)
C8 C7 C6 120.5(2)
C8 C7 H7 119.8
C6 C7 H7 119.8
C7 C8 C9 121.2(2)
C7 C8 H8 119.4
C9 C8 H8 119.4
C10 C9 C8 120.0(2)
C10 C9 H9 120.0
C8 C9 H9 120.0
C9 C10 C5 121.3(2)
C9 C10 H10 119.3
C5 C10 H10 119.3
C12 C11 C3 129.74(16)
C12 C11 H11 115.1
C3 C11 H11 115.1
C11 C12 C14 125.36(18)
C11 C12 C13 120.36(16)
C14 C12 C13 114.28(16)
N1 C13 C12 178.3(2)
N2 C14 C12 178.4(2)
C16 C15 C20 119.13(16)
C16 C15 C1 118.58(15)
C20 C15 C1 122.22(17)
C15 C16 O2 119.27(15)
C15 C16 C17 122.54(16)
O2 C16 C17 118.10(16)
C18 C17 C16 117.18(18)
C18 C17 C25 123.66(17)
C16 C17 C25 119.16(16)
C17 C18 C19 122.45(18)
C17 C18 H18 118.8
C19 C18 H18 118.8
C18 C19 C20 119.87(18)
C18 C19 C24 121.5(2)
C20 C19 C24 118.6(2)
C21 C20 C19 118.65(17)
C21 C20 C15 123.14(17)
C19 C20 C15 118.17(18)
C22 C21 C20 120.6(2)
C22 C21 H21 119.7
C20 C21 H21 119.7
C21 C22 C23 120.5(2)
C21 C22 H22 119.7
C23 C22 H22 119.7
C24 C23 C22 120.3(2)
C24 C23 H23 119.8
C22 C23 H23 119.8
C23 C24 C19 121.3(2)
C23 C24 H24 119.4
C19 C24 H24 119.4
C26 C25 C17 129.0(2)
C26 C25 H25 115.5
C17 C25 H25 115.5
C25 C26 C27 120.3(2)
C25 C26 C28 125.0(2)
C27 C26 C28 114.69(19)
N3' C27 N3 36.4(10)
N3' C27 C26 152.0(12)
N3 C27 C26 171.6(7)
N4 C28 C26 177.5(3)
O2 C29 O1 113.50(14)
O2 C29 H29A 108.9
O1 C29 H29A 108.9
O2 C29 H29B 108.9
O1 C29 H29B 108.9
H29A C29 H29B 107.7

loop_
_geom_bond_atom_site_label_1
_geom_bond_atom_site_label_2
_geom_bond_distance
N1 C13 1.138(3)
N2 C14 1.132(3)
N3 C27 1.229(10)
N3' C27 1.046(17)
N4 C28 1.135(3)
O1 C2 1.3824(19)
O1 C29 1.410(2)
O2 C16 1.383(2)
O2 C29 1.407(2)
C1 C2 1.368(2)
C1 C6 1.433(2)
C1 C15 1.488(2)
C2 C3 1.423(2)
C3 C4 1.377(2)
C3 C11 1.451(2)
C4 C5 1.404(3)
C4 H4 0.9300
C5 C10 1.416(3)
C5 C6 1.419(3)
C6 C7 1.409(3)
C7 C8 1.361(3)
C7 H7 0.9300
C8 C9 1.391(4)
C8 H8 0.9300
C9 C10 1.342(4)
C9 H9 0.9300
C10 H10 0.9300
C11 C12 1.344(2)
C11 H11 0.9300
C12 C14 1.423(3)
C12 C13 1.435(3)
C15 C16 1.367(3)
C15 C20 1.440(2)
C16 C17 1.425(2)
C17 C18 1.375(3)
C17 C25 1.442(3)
C18 C19 1.399(3)
C18 H18 0.9300
C19 C20 1.414(3)
C19 C24 1.419(3)
C20 C21 1.402(3)
C21 C22 1.373(3)
C21 H21 0.9300
C22 C23 1.391(4)
C22 H22 0.9300
C23 C24 1.341(4)
C23 H23 0.9300
C24 H24 0.9300
C25 C26 1.349(3)
C25 H25 0.9300
C26 C27 1.432(4)
C26 C28 1.442(3)
C29 H29A 0.9700
C29 H29B 0.9700

loop_
_geom_torsion_atom_site_label_1
_geom_torsion_atom_site_label_2
_geom_torsion_atom_site_label_3
_geom_torsion_atom_site_label_4
_geom_torsion
C6 C1 C2 O1 -176.67(14)
C15 C1 C2 O1 1.7(2)
C6 C1 C2 C3 7.1(2)
C15 C1 C2 C3 -174.52(16)
C29 O1 C2 C1 73.28(19)
C29 O1 C2 C3 -110.36(17)
C1 C2 C3 C4 -3.5(2)
O1 C2 C3 C4 -179.69(15)
C1 C2 C3 C11 173.91(16)
O1 C2 C3 C11 -2.3(2)
C2 C3 C4 C5 -1.5(3)
C11 C3 C4 C5 -178.71(17)
C3 C4 C5 C10 -177.3(2)
C3 C4 C5 C6 2.6(3)
C4 C5 C6 C7 -177.52(18)
C10 C5 C6 C7 2.3(3)
C4 C5 C6 C1 1.0(3)
C10 C5 C6 C1 -179.10(18)
C2 C1 C6 C7 172.75(17)
C15 C1 C6 C7 -5.5(3)
C2 C1 C6 C5 -5.7(2)
C15 C1 C6 C5 176.03(16)
C5 C6 C7 C8 -1.6(3)
C1 C6 C7 C8 179.9(2)
C6 C7 C8 C9 -0.4(4)
C7 C8 C9 C10 1.6(4)
C8 C9 C10 C5 -0.8(4)
C4 C5 C10 C9 178.7(2)
C6 C5 C10 C9 -1.2(4)
C4 C3 C11 C12 -4.9(3)
C2 C3 C11 C12 177.94(17)
C3 C11 C12 C14 -3.1(3)
C3 C11 C12 C13 177.56(17)
C11 C12 C13 N1 -133(8)
C14 C12 C13 N1 48(8)
C11 C12 C14 N2 -142(11)
C13 C12 C14 N2 38(11)
C2 C1 C15 C16 -52.3(2)
C6 C1 C15 C16 126.0(2)
C2 C1 C15 C20 124.7(2)
C6 C1 C15 C20 -57.0(2)
C20 C15 C16 O2 -173.65(16)
C1 C15 C16 O2 3.4(3)
C20 C15 C16 C17 9.8(3)
C1 C15 C16 C17 -173.13(17)
C29 O2 C16 C15 68.3(2)
C29 O2 C16 C17 -115.03(18)
C15 C16 C17 C18 -5.4(3)
O2 C16 C17 C18 178.05(18)
C15 C16 C17 C25 174.66(19)
O2 C16 C17 C25 -1.9(3)
C16 C17 C18 C19 -1.4(3)
C25 C17 C18 C19 178.5(2)
C17 C18 C19 C20 3.4(4)
C17 C18 C19 C24 -175.1(3)
C18 C19 C20 C21 -176.7(2)
C24 C19 C20 C21 1.8(4)
C18 C19 C20 C15 1.1(3)
C24 C19 C20 C15 179.6(2)
C16 C15 C20 C21 170.16(19)
C1 C15 C20 C21 -6.8(3)
C16 C15 C20 C19 -7.5(3)
C1 C15 C20 C19 175.59(19)
C19 C20 C21 C22 0.0(4)
C15 C20 C21 C22 -177.6(2)
C20 C21 C22 C23 -1.4(4)
C21 C22 C23 C24 0.9(6)
C22 C23 C24 C19 1.0(6)
C18 C19 C24 C23 176.1(3)
C20 C19 C24 C23 -2.4(5)
C18 C17 C25 C26 16.1(4)
C16 C17 C25 C26 -164.0(2)
C17 C25 C26 C27 -178.3(2)
C17 C25 C26 C28 1.5(4)
C25 C26 C27 N3' -106(2)
C28 C26 C27 N3' 74(2)
C25 C26 C27 N3 79(3)
C28 C26 C27 N3 -101(3)
C25 C26 C28 N4 175(6)
C27 C26 C28 N4 -5(6)
C16 O2 C29 O1 -41.28(19)
C2 O1 C29 O2 -49.07(18)
